data_2224107
loop_
_publ_author_name
'Datta, Mrityunjoy'
'Buglass, Alan J.'
'Elsegood, Mark R. J.'

_publ_section_title
;
 <i>N</i>-(4-Methoxyphenyl)-<i>tert</i>-butanesulfinamide
;
_journal_coeditor_code ZS2015
_journal_issue 11
_journal_name_full 'Acta Crystallographica Section E'
_journal_page_first o2823
_journal_paper_doi 10.1107/S1600536809042548
_journal_volume 65
_journal_year 2009
_chemical_formula_iupac 'C11 H17 N O2 S'
_chemical_formula_moiety 'C11 H17 N O2 S'
_chemical_formula_sum 'C11 H17 N O2 S'
_chemical_formula_weight 227.32
_chemical_melting_point 384
_chemical_name_systematic
;
<i>N</i>-(4-Methoxyphenyl)-<i>tert</i>-butanesulfinamide
;
_space_group_IT_number 60
_symmetry_cell_setting orthorhombic
_symmetry_space_group_name_Hall '-P 2n 2ab'
_symmetry_space_group_name_H-M 'P b c n'
_atom_sites_solution_primary direct
_atom_sites_solution_secondary difmap
_audit_creation_method SHELXL97
_cell_angle_alpha 90.00
_cell_angle_beta 90.00
_cell_angle_gamma 90.00
_cell_formula_units_Z 8
_cell_length_a 19.6157(11)
_cell_length_b 9.1034(5)
_cell_length_c 13.3808(7)
_cell_measurement_reflns_used 6992
_cell_measurement_temperature 150(2)
_cell_measurement_theta_max 30.42
_cell_measurement_theta_min 2.47
_cell_volume 2389.4(2)
_computing_cell_refinement '<i>SAINT</i> (Bruker, 2006)'
_computing_data_collection '<i>APEX2</i> (Bruker, 2006)'
_computing_data_reduction '<i>SAINT</i> (Bruker, 2006)'
_computing_molecular_graphics '<i>SHELXTL</i> (Sheldrick, 2008)'
_computing_publication_material '<i>SHELXTL</i> (Sheldrick, 2008) and local programs'
_computing_structure_refinement '<i>SHELXL97</i> (Sheldrick, 2008)'
_computing_structure_solution '<i>SHELXS97</i> (Sheldrick, 2008)'
_diffrn_ambient_temperature 150(2)
_diffrn_measured_fraction_theta_full 0.998
_diffrn_measured_fraction_theta_max 0.998
_diffrn_measurement_device_type 'Bruker APEXII CCD-detector'
_diffrn_measurement_method '\w rotation with narrow frames'
_diffrn_radiation_monochromator graphite
_diffrn_radiation_source 'fine-focus sealed tube'
_diffrn_radiation_type MoK\a
_diffrn_radiation_wavelength 0.71073
_diffrn_reflns_av_R_equivalents 0.0333
_diffrn_reflns_av_sigmaI/netI 0.0210
_diffrn_reflns_limit_h_max 27
_diffrn_reflns_limit_h_min -27
_diffrn_reflns_limit_k_max 12
_diffrn_reflns_limit_k_min -13
_diffrn_reflns_limit_l_max 19
_diffrn_reflns_limit_l_min -18
_diffrn_reflns_number 26681
_diffrn_reflns_theta_full 30.57
_diffrn_reflns_theta_max 30.57
_diffrn_reflns_theta_min 2.08
_diffrn_standards_number 0
_exptl_absorpt_coefficient_mu 0.252
_exptl_absorpt_correction_T_max 0.921
_exptl_absorpt_correction_T_min 0.843
_exptl_absorpt_correction_type multi-scan
_exptl_absorpt_process_details '(<i>SADABS</i>; Sheldrick, 2007)'
_exptl_crystal_colour colourless
_exptl_crystal_density_diffrn 1.264
_exptl_crystal_density_method 'not measured'
_exptl_crystal_description block
_exptl_crystal_F_000 976
_exptl_crystal_size_max 0.70
_exptl_crystal_size_mid 0.37
_exptl_crystal_size_min 0.33
_refine_diff_density_max 0.368
_refine_diff_density_min -0.376
_refine_ls_extinction_coef 0.0049(8)
_refine_ls_extinction_expression Fc^*^=kFc[1+0.001xFc^2^\l^3^/sin(2\q)]^-1/4^
_refine_ls_extinction_method '<i>SHELXL97>/i> (Sheldrick, 2008)'
_refine_ls_goodness_of_fit_ref 1.047
_refine_ls_hydrogen_treatment mixed
_refine_ls_matrix_type full
_refine_ls_number_parameters 144
_refine_ls_number_reflns 3659
_refine_ls_number_restraints 0
_refine_ls_restrained_S_all 1.047
_refine_ls_R_factor_all 0.0470
_refine_ls_R_factor_gt 0.0385
_refine_ls_shift/su_max 0.000
_refine_ls_shift/su_mean 0.000
_refine_ls_structure_factor_coef Fsqd
_refine_ls_weighting_details 'calc w=1/[\s^2^(Fo^2^)+(0.0614P)^2^+0.5032P] where P=(Fo^2^+2Fc^2^)/3'
_refine_ls_weighting_scheme calc
_refine_ls_wR_factor_gt 0.1018
_refine_ls_wR_factor_ref 0.1075
_reflns_number_gt 3027
_reflns_number_total 3659
_reflns_threshold_expression I>2\s(I)
_cod_data_source_file zs2015.cif
_cod_data_source_block I
_cod_database_code 2224107
_cod_database_fobs_code 2224107

loop_
_symmetry_equiv_pos_as_xyz
'x, y, z'
'-x+1/2, -y+1/2, z+1/2'
'-x, y, -z+1/2'
'x+1/2, -y+1/2, -z'
'-x, -y, -z'
'x-1/2, y-1/2, -z-1/2'
'x, -y, z-1/2'
'-x-1/2, y-1/2, z'

loop_
_atom_site_type_symbol
_atom_site_label
_atom_site_fract_x
_atom_site_fract_y
_atom_site_fract_z
_atom_site_U_iso_or_equiv
_atom_site_adp_type
_atom_site_calc_flag
_atom_site_refinement_flags
_atom_site_occupancy
_atom_site_disorder_assembly
_atom_site_disorder_group
O O1 0.55068(4) 1.13801(9) 0.06229(6) 0.02755(19) Uani d . 1 . .
S S1 0.613894(14) 1.06197(3) 0.02673(2) 0.02307(10) Uani d . 1 . .
N N1 0.59358(6) 0.89272(11) -0.01268(8) 0.0256(2) Uani d . 1 . .
H H1 0.5522(8) 0.8854(16) -0.0349(11) 0.031 Uiso d . 1 . .
C C1 0.61179(5) 0.77090(13) 0.04831(8) 0.0229(2) Uani d . 1 . .
C C2 0.56489(6) 0.65860(12) 0.06430(9) 0.0258(2) Uani d . 1 . .
H H2 0.5208 0.6652 0.0353 0.031 Uiso calc R 1 . .
C C3 0.58165(6) 0.53688(13) 0.12200(9) 0.0281(2) Uani d . 1 . .
H H3 0.5491 0.4613 0.1328 0.034 Uiso calc R 1 . .
C C4 0.64632(6) 0.52643(13) 0.16383(9) 0.0283(2) Uani d . 1 . .
C C5 0.69388(6) 0.63664(14) 0.14644(9) 0.0302(3) Uani d . 1 . .
H H5 0.7383 0.6288 0.1743 0.036 Uiso calc R 1 . .
C C6 0.67709(6) 0.75779(13) 0.08881(9) 0.0275(2) Uani d . 1 . .
H H6 0.7101 0.8321 0.0768 0.033 Uiso calc R 1 . .
O O2 0.66770(5) 0.41138(10) 0.22206(8) 0.0405(2) Uani d . 1 . .
C C11 0.61629(8) 0.32282(15) 0.26749(11) 0.0421(3) Uani d . 1 . .
H H11A 0.5832 0.3862 0.3014 0.063 Uiso calc R 1 . .
H H11B 0.6374 0.2565 0.3162 0.063 Uiso calc R 1 . .
H H11C 0.5930 0.2650 0.2160 0.063 Uiso calc R 1 . .
C C7 0.63507(6) 1.14369(12) -0.09505(8) 0.0251(2) Uani d . 1 . .
C C8 0.57849(6) 1.11814(14) -0.17123(9) 0.0296(2) Uani d . 1 . .
H H8A 0.5877 1.1761 -0.2314 0.044 Uiso calc R 1 . .
H H8B 0.5347 1.1482 -0.1425 0.044 Uiso calc R 1 . .
H H8C 0.5767 1.0137 -0.1887 0.044 Uiso calc R 1 . .
C C9 0.70236(7) 1.07343(15) -0.12670(11) 0.0351(3) Uani d . 1 . .
H H9A 0.6963 0.9670 -0.1330 0.053 Uiso calc R 1 . .
H H9B 0.7373 1.0941 -0.0763 0.053 Uiso calc R 1 . .
H H9C 0.7167 1.1142 -0.1912 0.053 Uiso calc R 1 . .
C C10 0.64515(7) 1.30746(13) -0.07418(10) 0.0321(3) Uani d . 1 . .
H H10A 0.6645 1.3551 -0.1334 0.048 Uiso calc R 1 . .
H H10B 0.6763 1.3198 -0.0175 0.048 Uiso calc R 1 . .
H H10C 0.6011 1.3525 -0.0582 0.048 Uiso calc R 1 . .

loop_
_atom_site_aniso_label
_atom_site_aniso_U_11
_atom_site_aniso_U_22
_atom_site_aniso_U_33
_atom_site_aniso_U_12
_atom_site_aniso_U_13
_atom_site_aniso_U_23
O1 0.0260(4) 0.0291(4) 0.0275(4) 0.0000(3) 0.0027(3) -0.0045(3)
S1 0.02289(15) 0.02413(15) 0.02218(15) -0.00033(9) -0.00198(9) -0.00084(9)
N1 0.0277(5) 0.0220(4) 0.0272(5) 0.0001(4) -0.0057(4) 0.0009(4)
C1 0.0246(5) 0.0237(5) 0.0205(5) 0.0034(4) 0.0007(4) -0.0007(4)
C2 0.0238(5) 0.0256(5) 0.0279(5) 0.0019(4) -0.0032(4) -0.0012(4)
C3 0.0282(6) 0.0250(5) 0.0310(6) -0.0009(4) -0.0030(4) 0.0013(4)
C4 0.0305(6) 0.0272(5) 0.0272(5) 0.0059(5) -0.0021(4) 0.0017(4)
C5 0.0229(5) 0.0366(6) 0.0310(6) 0.0059(5) -0.0022(4) 0.0030(5)
C6 0.0220(5) 0.0309(6) 0.0295(6) 0.0003(4) 0.0022(4) 0.0028(4)
O2 0.0408(5) 0.0357(5) 0.0451(6) 0.0047(4) -0.0105(4) 0.0147(4)
C11 0.0590(9) 0.0309(6) 0.0363(7) -0.0034(6) -0.0074(6) 0.0087(5)
C7 0.0251(5) 0.0245(5) 0.0256(5) -0.0002(4) 0.0021(4) 0.0009(4)
C8 0.0336(6) 0.0314(6) 0.0238(5) -0.0004(5) -0.0017(4) 0.0017(4)
C9 0.0274(6) 0.0388(7) 0.0392(7) 0.0021(5) 0.0070(5) -0.0028(5)
C10 0.0339(6) 0.0266(5) 0.0358(6) -0.0045(5) 0.0021(5) 0.0007(5)

loop_
_atom_type_symbol
_atom_type_description
_atom_type_scat_dispersion_real
_atom_type_scat_dispersion_imag
_atom_type_scat_source
C C 0.0033 0.0016 'International Tables Vol C Tables 4.2.6.8 and 6.1.1.4'
H H 0.0000 0.0000 'International Tables Vol C Tables 4.2.6.8 and 6.1.1.4'
N N 0.0061 0.0033 'International Tables Vol C Tables 4.2.6.8 and 6.1.1.4'
O O 0.0106 0.0060 'International Tables Vol C Tables 4.2.6.8 and 6.1.1.4'
S S 0.1246 0.1234 'International Tables Vol C Tables 4.2.6.8 and 6.1.1.4'

loop_
_geom_angle_atom_site_label_1
_geom_angle_atom_site_label_2
_geom_angle_atom_site_label_3
_geom_angle_site_symmetry_1
_geom_angle_site_symmetry_3
_geom_angle
_geom_angle_publ_flag
O1 S1 N1 . . 109.15(5) ?
O1 S1 C7 . . 106.35(5) ?
N1 S1 C7 . . 98.44(5) ?
C1 N1 S1 . . 118.44(8) ?
C1 N1 H1 . . 111.8(10) ?
S1 N1 H1 . . 113.7(10) ?
C2 C1 C6 . . 118.95(11) ?
C2 C1 N1 . . 119.66(10) ?
C6 C1 N1 . . 121.32(11) ?
C3 C2 C1 . . 120.96(11) ?
C3 C2 H2 . . 119.5 ?
C1 C2 H2 . . 119.5 ?
C4 C3 C2 . . 119.62(11) ?
C4 C3 H3 . . 120.2 ?
C2 C3 H3 . . 120.2 ?
O2 C4 C5 . . 116.18(11) ?
O2 C4 C3 . . 124.09(11) ?
C5 C4 C3 . . 119.73(11) ?
C6 C5 C4 . . 120.56(11) ?
C6 C5 H5 . . 119.7 ?
C4 C5 H5 . . 119.7 ?
C5 C6 C1 . . 120.14(11) ?
C5 C6 H6 . . 119.9 ?
C1 C6 H6 . . 119.9 ?
C4 O2 C11 . . 117.22(11) ?
O2 C11 H11A . . 109.5 ?
O2 C11 H11B . . 109.5 ?
H11A C11 H11B . . 109.5 ?
O2 C11 H11C . . 109.5 ?
H11A C11 H11C . . 109.5 ?
H11B C11 H11C . . 109.5 ?
C8 C7 C9 . . 112.33(10) ?
C8 C7 C10 . . 111.40(10) ?
C9 C7 C10 . . 110.31(10) ?
C8 C7 S1 . . 111.49(8) ?
C9 C7 S1 . . 105.76(8) ?
C10 C7 S1 . . 105.17(8) ?
C7 C8 H8A . . 109.5 ?
C7 C8 H8B . . 109.5 ?
H8A C8 H8B . . 109.5 ?
C7 C8 H8C . . 109.5 ?
H8A C8 H8C . . 109.5 ?
H8B C8 H8C . . 109.5 ?
C7 C9 H9A . . 109.5 ?
C7 C9 H9B . . 109.5 ?
H9A C9 H9B . . 109.5 ?
C7 C9 H9C . . 109.5 ?
H9A C9 H9C . . 109.5 ?
H9B C9 H9C . . 109.5 ?
C7 C10 H10A . . 109.5 ?
C7 C10 H10B . . 109.5 ?
H10A C10 H10B . . 109.5 ?
C7 C10 H10C . . 109.5 ?
H10A C10 H10C . . 109.5 ?
H10B C10 H10C . . 109.5 ?

loop_
_geom_bond_atom_site_label_1
_geom_bond_atom_site_label_2
_geom_bond_site_symmetry_2
_geom_bond_distance
_geom_bond_publ_flag
O1 S1 . 1.4977(9) ?
S1 N1 . 1.6765(10) ?
S1 C7 . 1.8388(11) ?
N1 C1 . 1.4225(14) ?
N1 H1 . 0.867(16) ?
C1 C2 . 1.3919(16) ?
C1 C6 . 1.3960(16) ?
C2 C3 . 1.3900(16) ?
C2 H2 . 0.9500 ?
C3 C4 . 1.3897(17) ?
C3 H3 . 0.9500 ?
C4 O2 . 1.3711(14) ?
C4 C5 . 1.3896(18) ?
C5 C6 . 1.3854(16) ?
C5 H5 . 0.9500 ?
C6 H6 . 0.9500 ?
O2 C11 . 1.4271(18) ?
C11 H11A . 0.9800 ?
C11 H11B . 0.9800 ?
C11 H11C . 0.9800 ?
C7 C8 . 1.5246(16) ?
C7 C9 . 1.5267(17) ?
C7 C10 . 1.5296(16) ?
C8 H8A . 0.9800 ?
C8 H8B . 0.9800 ?
C8 H8C . 0.9800 ?
C9 H9A . 0.9800 ?
C9 H9B . 0.9800 ?
C9 H9C . 0.9800 ?
C10 H10A . 0.9800 ?
C10 H10B . 0.9800 ?
C10 H10C . 0.9800 ?

loop_
_geom_hbond_atom_site_label_D
_geom_hbond_atom_site_label_H
_geom_hbond_atom_site_label_A
_geom_hbond_site_symmetry_A
_geom_hbond_distance_DH
_geom_hbond_distance_HA
_geom_hbond_distance_DA
_geom_hbond_angle_DHA
N1 H1 O1 5_675 0.867(16) 2.062(17) 2.9201(14) 170.1(14)

loop_
_geom_torsion_atom_site_label_1
_geom_torsion_atom_site_label_2
_geom_torsion_atom_site_label_3
_geom_torsion_atom_site_label_4
_geom_torsion_site_symmetry_1
_geom_torsion_site_symmetry_2
_geom_torsion_site_symmetry_3
_geom_torsion_site_symmetry_4
_geom_torsion
_geom_torsion_publ_flag
O1 S1 N1 C1 . . . . -106.05(9) ?
C7 S1 N1 C1 . . . . 143.29(9) ?
S1 N1 C1 C2 . . . . 135.83(10) ?
S1 N1 C1 C6 . . . . -47.33(14) ?
C6 C1 C2 C3 . . . . 1.88(17) ?
N1 C1 C2 C3 . . . . 178.79(11) ?
C1 C2 C3 C4 . . . . -0.47(18) ?
C2 C3 C4 O2 . . . . 179.75(12) ?
C2 C3 C4 C5 . . . . -0.89(18) ?
O2 C4 C5 C6 . . . . -179.76(11) ?
C3 C4 C5 C6 . . . . 0.83(19) ?
C4 C5 C6 C1 . . . . 0.60(19) ?
C2 C1 C6 C5 . . . . -1.93(17) ?
N1 C1 C6 C5 . . . . -178.79(11) ?
C5 C4 O2 C11 . . . . 160.40(12) ?
C3 C4 O2 C11 . . . . -20.22(18) ?
O1 S1 C7 C8 . . . . -61.74(9) ?
N1 S1 C7 C8 . . . . 51.16(9) ?
O1 S1 C7 C9 . . . . 175.89(8) ?
N1 S1 C7 C9 . . . . -71.21(9) ?
O1 S1 C7 C10 . . . . 59.13(9) ?
N1 S1 C7 C10 . . . . 172.03(8) ?
